data_4105510
loop_
_publ_author_name
'Ying-Chieh Wong'
'Kanniyappan Parthasarathy'
'Chien-Hong Cheng'

_publ_section_title
;
 Cobalt-Catalyzed Regioselective Synthesis of Pyrrolidinone Derivatives by
 Reductive Coupling of Nitriles and Acrylamides
;
_journal_name_full 'Journal of the American Chemical Society'
_journal_page_first 18252
_journal_page_last 18253
_journal_paper_doi 10.1021/ja9088296
_journal_volume 131
_journal_year 2009
_chemical_formula_sum 'C17 H21 N O'
_chemical_formula_weight 255.35
_chemical_name_systematic
; 
 ? 
;
_space_group_IT_number 11
_symmetry_cell_setting monoclinic
_symmetry_space_group_name_Hall '-P 2yb'
_symmetry_space_group_name_H-M 'P 1 21/m 1'
_atom_sites_solution_hydrogens geom
_atom_sites_solution_primary direct
_atom_sites_solution_secondary difmap
_audit_creation_method SHELXL-97
_cell_angle_alpha 90.00
_cell_angle_beta 95.8090(10)
_cell_angle_gamma 90.00
_cell_formula_units_Z 2
_cell_length_a 7.4085(5)
_cell_length_b 7.0086(5)
_cell_length_c 13.4995(9)
_cell_measurement_reflns_used 1857
_cell_measurement_temperature 295(2)
_cell_measurement_theta_max 25
_cell_measurement_theta_min 2.5
_cell_volume 697.34(8)
_computing_cell_refinement 'Bruker Smart'
_computing_data_collection 'Bruker Smart'
_computing_data_reduction 'Bruker Saint'
_computing_molecular_graphics 'Bruker Shelxtl'
_computing_publication_material 'Bruker Shelxtl'
_computing_structure_refinement 'Shelxtl-97 (Sheldrick, 2008)'
_computing_structure_solution 'Shelxtl-97 (Sheldrick, 2008)'
_diffrn_ambient_temperature 295(2)
_diffrn_measured_fraction_theta_full 0.997
_diffrn_measured_fraction_theta_max 0.997
_diffrn_measurement_device_type 'CCD area detector'
_diffrn_measurement_method 'phi and omega scans'
_diffrn_radiation_monochromator graphite
_diffrn_radiation_source 'fine-focus sealed tube'
_diffrn_radiation_type MoK\a
_diffrn_radiation_wavelength 0.71073
_diffrn_reflns_av_R_equivalents 0.0313
_diffrn_reflns_av_sigmaI/netI 0.0322
_diffrn_reflns_limit_h_max 9
_diffrn_reflns_limit_h_min -9
_diffrn_reflns_limit_k_max 9
_diffrn_reflns_limit_k_min -8
_diffrn_reflns_limit_l_max 18
_diffrn_reflns_limit_l_min -13
_diffrn_reflns_number 5269
_diffrn_reflns_theta_full 28.39
_diffrn_reflns_theta_max 28.39
_diffrn_reflns_theta_min 1.52
_exptl_absorpt_coefficient_mu 0.075
_exptl_absorpt_correction_T_max 0.95099
_exptl_absorpt_correction_T_min 0.81538
_exptl_absorpt_correction_type empirical
_exptl_crystal_colour Colorless
_exptl_crystal_density_diffrn 1.216
_exptl_crystal_description Lump
_exptl_crystal_F_000 276
_exptl_crystal_size_max 0.30
_exptl_crystal_size_mid 0.25
_exptl_crystal_size_min 0.25
_refine_diff_density_max 0.198
_refine_diff_density_min -0.227
_refine_diff_density_rms 0.051
_refine_ls_extinction_coef 0.051(12)
_refine_ls_extinction_expression Fc^*^=kFc[1+0.001xFc^2^\l^3^/sin(2\q)]^-1/4^
_refine_ls_extinction_method SHELXL
_refine_ls_goodness_of_fit_ref 1.073
_refine_ls_hydrogen_treatment constr
_refine_ls_matrix_type full
_refine_ls_number_parameters 110
_refine_ls_number_reflns 1885
_refine_ls_number_restraints 0
_refine_ls_restrained_S_all 1.073
_refine_ls_R_factor_all 0.0631
_refine_ls_R_factor_gt 0.0480
_refine_ls_shift/su_max 0.000
_refine_ls_shift/su_mean 0.000
_refine_ls_structure_factor_coef Fsqd
_refine_ls_weighting_details 'calc w=1/[\s^2^(Fo^2^)+(0.0809P)^2^+0.0154P] where P=(Fo^2^+2Fc^2^)/3'
_refine_ls_weighting_scheme calc
_refine_ls_wR_factor_gt 0.1315
_refine_ls_wR_factor_ref 0.1432
_reflns_number_gt 1370
_reflns_number_total 1885
_reflns_threshold_expression >2sigma(I)
_cod_data_source_file ja9088296_si_002.cif
_cod_data_source_block 090208m
_cod_database_code 4105510

loop_
_symmetry_equiv_pos_as_xyz
'x, y, z'
'-x, y+1/2, -z'
'-x, -y, -z'
'x, -y-1/2, z'

loop_
_atom_site_label
_atom_site_type_symbol
_atom_site_fract_x
_atom_site_fract_y
_atom_site_fract_z
_atom_site_U_iso_or_equiv
_atom_site_adp_type
_atom_site_occupancy
_atom_site_symmetry_multiplicity
_atom_site_calc_flag
_atom_site_refinement_flags
C1 C 1.1751(2) 0.2500 0.25226(12) 0.0477(4) Uani 1 2 d S
C2 C 1.2769(2) 0.2500 0.16140(12) 0.0488(4) Uani 1 2 d S
H2A H 1.3529 0.1375 0.1603 0.059 Uiso 0.50 1 calc PR
H2B H 1.3529 0.3625 0.1603 0.059 Uiso 0.50 1 calc PR
C3 C 1.1325(2) 0.2500 0.07313(11) 0.0438(4) Uani 1 2 d S
H3A H 1.1435 0.3625 0.0323 0.053 Uiso 0.50 1 calc PR
H3B H 1.1435 0.1375 0.0323 0.053 Uiso 0.50 1 calc PR
C4 C 0.9528(2) 0.2500 0.11752(10) 0.0396(4) Uani 1 2 d S
C5 C 0.7858(2) 0.2500 0.06957(10) 0.0450(4) Uani 1 2 d S
H5 H 0.6922 0.2500 0.1106 0.054 Uiso 1 2 calc SR
C6 C 0.7267(2) 0.2500 -0.03748(10) 0.0425(4) Uani 1 2 d S
C7 C 0.8372(2) 0.2500 -0.11571(11) 0.0488(4) Uani 1 2 d S
H7 H 0.9626 0.2500 -0.1015 0.059 Uiso 1 2 calc SR
C8 C 0.7625(3) 0.2500 -0.21396(11) 0.0571(5) Uani 1 2 d S
H8 H 0.8389 0.2500 -0.2646 0.068 Uiso 1 2 calc SR
C9 C 0.5784(3) 0.2500 -0.23814(13) 0.0618(5) Uani 1 2 d S
H9 H 0.5298 0.2500 -0.3044 0.074 Uiso 1 2 calc SR
C10 C 0.4668(3) 0.2500 -0.16293(13) 0.0666(5) Uani 1 2 d S
H10 H 0.3416 0.2500 -0.1780 0.080 Uiso 1 2 calc SR
C11 C 0.5409(2) 0.2500 -0.06458(12) 0.0581(5) Uani 1 2 d S
H11 H 0.4631 0.2500 -0.0147 0.070 Uiso 1 2 calc SR
C12 C 0.8533(2) 0.2500 0.29325(10) 0.0439(4) Uani 1 2 d S
H12 H 0.7346 0.2500 0.2540 0.053 Uiso 1 2 calc SR
C13 C 0.86206(17) 0.07035(18) 0.35693(9) 0.0554(4) Uani 1 1 d .
H13A H 0.9793 0.0628 0.3959 0.066 Uiso 1 1 calc R
H13B H 0.8485 -0.0412 0.3143 0.066 Uiso 1 1 calc R
C14 C 0.71212(19) 0.0726(2) 0.42644(9) 0.0640(4) Uani 1 1 d .
H14A H 0.5950 0.0663 0.3873 0.077 Uiso 1 1 calc R
H14B H 0.7238 -0.0389 0.4692 0.077 Uiso 1 1 calc R
C15 C 0.7210(3) 0.2500 0.48970(13) 0.0701(6) Uani 1 2 d S
H15A H 0.8331 0.2500 0.5336 0.084 Uiso 1 2 calc SR
H15B H 0.6208 0.2500 0.5307 0.084 Uiso 1 2 calc SR
N1 N 0.99156(16) 0.2500 0.22168(9) 0.0452(3) Uani 1 2 d S
O1 O 1.24099(16) 0.2500 0.33834(9) 0.0668(4) Uani 1 2 d S

loop_
_atom_site_aniso_label
_atom_site_aniso_U_11
_atom_site_aniso_U_22
_atom_site_aniso_U_33
_atom_site_aniso_U_23
_atom_site_aniso_U_13
_atom_site_aniso_U_12
C1 0.0357(8) 0.0603(10) 0.0467(9) 0.000 0.0023(6) 0.000
C2 0.0360(8) 0.0553(9) 0.0563(9) 0.000 0.0102(7) 0.000
C3 0.0399(8) 0.0470(8) 0.0461(8) 0.000 0.0118(6) 0.000
C4 0.0385(8) 0.0456(8) 0.0354(7) 0.000 0.0078(6) 0.000
C5 0.0391(8) 0.0640(10) 0.0329(7) 0.000 0.0085(6) 0.000
C6 0.0458(9) 0.0483(8) 0.0338(7) 0.000 0.0065(6) 0.000
C7 0.0530(10) 0.0558(9) 0.0389(8) 0.000 0.0104(7) 0.000
C8 0.0794(13) 0.0592(10) 0.0350(8) 0.000 0.0175(8) 0.000
C9 0.0802(14) 0.0683(11) 0.0351(8) 0.000 -0.0028(8) 0.000
C10 0.0573(11) 0.0949(15) 0.0452(9) 0.000 -0.0061(8) 0.000
C11 0.0457(9) 0.0918(14) 0.0367(8) 0.000 0.0037(7) 0.000
C12 0.0346(8) 0.0647(10) 0.0328(7) 0.000 0.0046(6) 0.000
C13 0.0570(8) 0.0551(7) 0.0551(7) -0.0004(5) 0.0115(6) -0.0047(5)
C14 0.0620(8) 0.0770(9) 0.0546(7) 0.0118(6) 0.0127(6) -0.0089(7)
C15 0.0689(13) 0.1027(16) 0.0409(9) 0.000 0.0168(8) 0.000
N1 0.0344(7) 0.0668(9) 0.0346(6) 0.000 0.0037(5) 0.000
O1 0.0423(7) 0.1044(11) 0.0516(7) 0.000 -0.0057(5) 0.000

loop_
_atom_type_symbol
_atom_type_description
_atom_type_scat_dispersion_real
_atom_type_scat_dispersion_imag
_atom_type_scat_source
C C 0.0033 0.0016 'International Tables Vol C Tables 4.2.6.8 and 6.1.1.4'
H H 0.0000 0.0000 'International Tables Vol C Tables 4.2.6.8 and 6.1.1.4'
N N 0.0061 0.0033 'International Tables Vol C Tables 4.2.6.8 and 6.1.1.4'
O O 0.0106 0.0060 'International Tables Vol C Tables 4.2.6.8 and 6.1.1.4'

loop_
_geom_angle_atom_site_label_1
_geom_angle_atom_site_label_2
_geom_angle_atom_site_label_3
_geom_angle
_geom_angle_site_symmetry_1
_geom_angle_site_symmetry_3
O1 C1 N1 125.09(15) . .
O1 C1 C2 126.47(15) . .
N1 C1 C2 108.44(13) . .
C1 C2 C3 105.56(12) . .
C1 C2 H2A 110.6 . .
C3 C2 H2A 110.6 . .
C1 C2 H2B 110.6 . .
C3 C2 H2B 110.6 . .
H2A C2 H2B 108.8 . .
C4 C3 C2 105.50(12) . .
C4 C3 H3A 110.6 . .
C2 C3 H3A 110.6 . .
C4 C3 H3B 110.6 . .
C2 C3 H3B 110.6 . .
H3A C3 H3B 108.8 . .
C5 C4 N1 124.69(13) . .
C5 C4 C3 128.03(13) . .
N1 C4 C3 107.28(12) . .
C4 C5 C6 130.22(14) . .
C4 C5 H5 114.9 . .
C6 C5 H5 114.9 . .
C11 C6 C7 116.16(14) . .
C11 C6 C5 116.64(13) . .
C7 C6 C5 127.20(15) . .
C8 C7 C6 121.03(16) . .
C8 C7 H7 119.5 . .
C6 C7 H7 119.5 . .
C9 C8 C7 121.32(16) . .
C9 C8 H8 119.3 . .
C7 C8 H8 119.3 . .
C8 C9 C10 118.89(16) . .
C8 C9 H9 120.6 . .
C10 C9 H9 120.6 . .
C9 C10 C11 119.99(19) . .
C9 C10 H10 120.0 . .
C11 C10 H10 120.0 . .
C10 C11 C6 122.61(16) . .
C10 C11 H11 118.7 . .
C6 C11 H11 118.7 . .
N1 C12 C13 112.13(8) . 4_565
N1 C12 C13 112.13(8) . .
C13 C12 C13 111.61(12) 4_565 .
N1 C12 H12 106.9 . .
C13 C12 H12 106.9 4_565 .
C13 C12 H12 106.9 . .
C12 C13 C14 110.31(10) . .
C12 C13 H13A 109.6 . .
C14 C13 H13A 109.6 . .
C12 C13 H13B 109.6 . .
C14 C13 H13B 109.6 . .
H13A C13 H13B 108.1 . .
C15 C14 C13 111.38(11) . .
C15 C14 H14A 109.4 . .
C13 C14 H14A 109.4 . .
C15 C14 H14B 109.4 . .
C13 C14 H14B 109.4 . .
H14A C14 H14B 108.0 . .
C14 C15 C14 111.30(14) . 4_565
C14 C15 H15A 109.4 . .
C14 C15 H15A 109.4 4_565 .
C14 C15 H15B 109.4 . .
C14 C15 H15B 109.4 4_565 .
H15A C15 H15B 108.0 . .
C1 N1 C4 113.21(12) . .
C1 N1 C12 122.10(12) . .
C4 N1 C12 124.69(12) . .

loop_
_geom_bond_atom_site_label_1
_geom_bond_atom_site_label_2
_geom_bond_distance
_geom_bond_site_symmetry_2
C1 O1 1.2140(19) .
C1 N1 1.3803(19) .
C1 C2 1.504(2) .
C2 C3 1.519(2) .
C2 H2A 0.9700 .
C2 H2B 0.9700 .
C3 C4 1.5139(19) .
C3 H3A 0.9700 .
C3 H3B 0.9700 .
C4 C5 1.337(2) .
C4 N1 1.4064(18) .
C5 C6 1.467(2) .
C5 H5 0.9300 .
C6 C11 1.388(2) .
C6 C7 1.400(2) .
C7 C8 1.384(2) .
C7 H7 0.9300 .
C8 C9 1.370(3) .
C8 H8 0.9300 .
C9 C10 1.372(3) .
C9 H9 0.9300 .
C10 C11 1.384(2) .
C10 H10 0.9300 .
C11 H11 0.9300 .
C12 N1 1.4773(17) .
C12 C13 1.5222(14) 4_565
C12 C13 1.5222(14) .
C12 H12 0.9800 .
C13 C14 1.5250(16) .
C13 H13A 0.9700 .
C13 H13B 0.9700 .
C14 C15 1.5062(17) .
C14 H14A 0.9700 .
C14 H14B 0.9700 .
C15 C14 1.5062(17) 4_565
C15 H15A 0.9700 .
C15 H15B 0.9700 .
